data_7241722
loop_
_publ_author_name
'Klepov, Vladislav V.'
'Kocevski, Vancho'
'Besmann, Theodore M.'
'zur Loye, Hans-Conrad'

_publ_section_title
;
 Dimensional reduction upon calcium incorporation in Cs0.3(Ca0.3Ln0.7)PS4
 and Cs0.5(Ca0.5Ln0.5)PS4
;
_journal_issue 4
_journal_name_full CrystEngComm
_journal_page_first 831
_journal_page_last 840
_journal_paper_doi 10.1039/D0CE01524E
_journal_volume 23
_journal_year 2021
_chemical_formula_sum 'Ca0.3 Cs0.3 P S4 Tb0.7'
_chemical_formula_weight 322.35
_space_group_crystal_system trigonal
_space_group_IT_number 166
_space_group_name_Hall '-R 3 2"'
_space_group_name_H-M_alt 'R -3 m :H'
_audit_creation_method SHELXL-2018/1
_audit_update_record
;
2020-10-14 deposited with the CCDC.	2020-12-01 downloaded from the CCDC.
;
_cell_angle_alpha 90
_cell_angle_beta 90
_cell_angle_gamma 120
_cell_formula_units_Z 18
_cell_length_a 16.3448(4)
_cell_length_b 16.3448(4)
_cell_length_c 13.3425(3)
_cell_measurement_reflns_used 9404
_cell_measurement_temperature 300(2)
_cell_measurement_theta_max 33.11
_cell_measurement_theta_min 3.26
_cell_volume 3086.93(13)
_computing_structure_refinement 'SHELXL-2018/1 (Sheldrick, 2018)'
_diffrn_ambient_temperature 300(2)
_diffrn_measured_fraction_theta_full 0.987
_diffrn_measured_fraction_theta_max 0.990
_diffrn_measurement_device_type 'Bruker D8 QUEST'
_diffrn_radiation_type MoK\a
_diffrn_radiation_wavelength 0.71073
_diffrn_reflns_av_R_equivalents 0.0243
_diffrn_reflns_av_unetI/netI 0.0069
_diffrn_reflns_Laue_measured_fraction_full 0.987
_diffrn_reflns_Laue_measured_fraction_max 0.990
_diffrn_reflns_limit_h_max 21
_diffrn_reflns_limit_h_min -21
_diffrn_reflns_limit_k_max 21
_diffrn_reflns_limit_k_min -21
_diffrn_reflns_limit_l_max 16
_diffrn_reflns_limit_l_min -17
_diffrn_reflns_number 30233
_diffrn_reflns_point_group_measured_fraction_full 0.987
_diffrn_reflns_point_group_measured_fraction_max 0.990
_diffrn_reflns_theta_full 25.242
_diffrn_reflns_theta_max 27.499
_diffrn_reflns_theta_min 3.258
_exptl_absorpt_coefficient_mu 10.379
_exptl_absorpt_correction_T_max 0.2694
_exptl_absorpt_correction_T_min 0.2210
_exptl_absorpt_correction_type multi-scan
_exptl_absorpt_process_details
;
 Reference: Krause, L., Herbst-Irmer, R., Sheldrick G.M. & Stalke D.,
 J. Appl. Cryst. 48 (2015) 3-10.
;
_exptl_crystal_colour colourless
_exptl_crystal_density_diffrn 3.121
_exptl_crystal_description block
_exptl_crystal_F_000 2646
_exptl_crystal_size_max 0.030
_exptl_crystal_size_mid 0.020
_exptl_crystal_size_min 0.020
_refine_diff_density_max 3.038
_refine_diff_density_min -4.245
_refine_diff_density_rms 0.187
_refine_ls_extinction_method none
_refine_ls_goodness_of_fit_ref 1.126
_refine_ls_hydrogen_treatment undef
_refine_ls_matrix_type full
_refine_ls_number_parameters 43
_refine_ls_number_reflns 875
_refine_ls_number_restraints 1
_refine_ls_restrained_S_all 1.126
_refine_ls_R_factor_all 0.0298
_refine_ls_R_factor_gt 0.0298
_refine_ls_shift/su_max 0.001
_refine_ls_shift/su_mean 0.000
_refine_ls_structure_factor_coef Fsqd
_refine_ls_weighting_details 'w=1/[\s^2^(Fo^2^)+(0.0492P)^2^+54.2359P] where P=(Fo^2^+2Fc^2^)/3'
_refine_ls_weighting_scheme calc
_refine_ls_wR_factor_gt 0.0878
_refine_ls_wR_factor_ref 0.0878
_reflns_Friedel_coverage 0.000
_reflns_number_gt 874
_reflns_number_total 875
_reflns_threshold_expression 'I > 2\s(I)'
_cod_data_source_file d0ce01524e2.cif
_cod_data_source_block Tb07
_cod_depositor_comments 'Adding full bibliography for 7241712--7241724.cif.'
_cod_original_cell_volume 3086.93(17)
_cod_original_formula_sum 'Ca0.30 Cs0.30 P S4 Tb0.70'
_cod_database_code 7241722
_shelx_shelxl_version_number 2018/1
_shelx_space_group_comment
;
The symmetry employed for this shelxl refinement is uniquely defined
by the following loop, which should always be used as a source of
symmetry information in preference to the above space-group names.
They are only intended as comments.
;
_shelx_estimated_absorpt_t_min 0.746
_shelx_estimated_absorpt_t_max 0.819

loop_
_space_group_symop_operation_xyz
'x, y, z'
'-y, x-y, z'
'-x+y, -x, z'
'y, x, -z'
'x-y, -y, -z'
'-x, -x+y, -z'
'x+2/3, y+1/3, z+1/3'
'-y+2/3, x-y+1/3, z+1/3'
'-x+y+2/3, -x+1/3, z+1/3'
'y+2/3, x+1/3, -z+1/3'
'x-y+2/3, -y+1/3, -z+1/3'
'-x+2/3, -x+y+1/3, -z+1/3'
'x+1/3, y+2/3, z+2/3'
'-y+1/3, x-y+2/3, z+2/3'
'-x+y+1/3, -x+2/3, z+2/3'
'y+1/3, x+2/3, -z+2/3'
'x-y+1/3, -y+2/3, -z+2/3'
'-x+1/3, -x+y+2/3, -z+2/3'
'-x, -y, -z'
'y, -x+y, -z'
'x-y, x, -z'
'-y, -x, z'
'-x+y, y, z'
'x, x-y, z'
'-x+2/3, -y+1/3, -z+1/3'
'y+2/3, -x+y+1/3, -z+1/3'
'x-y+2/3, x+1/3, -z+1/3'
'-y+2/3, -x+1/3, z+1/3'
'-x+y+2/3, y+1/3, z+1/3'
'x+2/3, x-y+1/3, z+1/3'
'-x+1/3, -y+2/3, -z+2/3'
'y+1/3, -x+y+2/3, -z+2/3'
'x-y+1/3, x+2/3, -z+2/3'
'-y+1/3, -x+2/3, z+2/3'
'-x+y+1/3, y+2/3, z+2/3'
'x+1/3, x-y+2/3, z+2/3'

loop_
_atom_site_label
_atom_site_type_symbol
_atom_site_fract_x
_atom_site_fract_y
_atom_site_fract_z
_atom_site_U_iso_or_equiv
_atom_site_adp_type
_atom_site_occupancy
_atom_site_site_symmetry_order
_atom_site_calc_flag
_atom_site_refinement_flags_posn
_atom_site_refinement_flags_adp
_atom_site_refinement_flags_occupancy
_atom_site_disorder_assembly
_atom_site_disorder_group
Tb1 Tb 0.000000 0.64423(2) 0.000000 0.02042(18) Uani 0.7 2 d S T P . .
Ca1 Ca 0.000000 0.64423(2) 0.000000 0.02042(18) Uani 0.3 2 d S T P . .
S1 S 0.19379(8) 0.80621(8) 0.00099(12) 0.0321(4) Uani 1 2 d S T P . .
S2 S -0.01934(9) 0.76184(10) -0.14780(9) 0.0304(3) Uani 1 1 d . . . . .
P1 P 0.16110(8) 0.83890(8) 0.13586(12) 0.0266(4) Uani 1 2 d S T P . .
S3 S 0.08948(14) 0.54474(7) 0.08679(14) 0.0292(4) Uani 1 2 d S T P . .
Cs1 Cs 0.333333 0.666667 0.166667 0.1136(19) Uani 0.860(9) 12 d S T P . .
Cs2 Cs 0.000000 1.000000 0.000000 0.206(4) Uani 0.852(12) 12 d S T P . .
Cs3 Cs 0.000000 1.000000 -0.239(14) 0.50(16) Uani 0.044(6) 6 d S T P . .

loop_
_atom_site_aniso_label
_atom_site_aniso_U_11
_atom_site_aniso_U_22
_atom_site_aniso_U_33
_atom_site_aniso_U_23
_atom_site_aniso_U_13
_atom_site_aniso_U_12
Tb1 0.0227(2) 0.0212(2) 0.0178(2) -0.00033(6) -0.00066(13) 0.01133(12)
Ca1 0.0227(2) 0.0212(2) 0.0178(2) -0.00033(6) -0.00066(13) 0.01133(12)
S1 0.0313(6) 0.0313(6) 0.0191(7) -0.0078(4) 0.0078(4) 0.0047(7)
S2 0.0278(6) 0.0378(7) 0.0262(6) 0.0060(5) 0.0062(5) 0.0169(5)
P1 0.0247(6) 0.0247(6) 0.0165(7) -0.0053(3) 0.0053(3) 0.0017(7)
S3 0.0340(9) 0.0289(6) 0.0263(8) -0.0049(3) -0.0097(6) 0.0170(5)
Cs1 0.0313(7) 0.0313(7) 0.278(6) 0.000 0.000 0.0157(4)
Cs2 0.224(6) 0.224(6) 0.171(6) 0.000 0.000 0.112(3)
Cs3 0.007(8) 0.007(8) 1.5(5) 0.000 0.000 0.003(4)

loop_
_atom_type_symbol
_atom_type_description
_atom_type_scat_dispersion_real
_atom_type_scat_dispersion_imag
_atom_type_scat_source
Ca Ca 0.2262 0.3064 'International Tables Vol C Tables 4.2.6.8 and 6.1.1.4'
Cs Cs -0.3680 2.1192 'International Tables Vol C Tables 4.2.6.8 and 6.1.1.4'
Tb Tb -0.1723 4.1537 'International Tables Vol C Tables 4.2.6.8 and 6.1.1.4'
P P 0.1023 0.0942 'International Tables Vol C Tables 4.2.6.8 and 6.1.1.4'
S S 0.1246 0.1234 'International Tables Vol C Tables 4.2.6.8 and 6.1.1.4'

loop_
_geom_angle_atom_site_label_1
_geom_angle_atom_site_label_2
_geom_angle_atom_site_label_3
_geom_angle
_geom_angle_site_symmetry_1
_geom_angle_site_symmetry_3
_geom_angle_publ_flag
S2 Tb1 S2 87.48(6) 6 . ?
S2 Tb1 S2 69.02(4) 6 8_565 ?
S2 Tb1 S2 135.97(2) . 8_565 ?
S2 Tb1 S2 135.97(2) 6 16_454 ?
S2 Tb1 S2 69.03(4) . 16_454 ?
S2 Tb1 S2 151.06(5) 8_565 16_454 ?
S2 Tb1 S3 153.81(5) 6 19_565 ?
S2 Tb1 S3 105.71(4) . 19_565 ?
S2 Tb1 S3 86.26(5) 8_565 19_565 ?
S2 Tb1 S3 70.20(5) 16_454 19_565 ?
S2 Tb1 S3 105.71(4) 6 . ?
S2 Tb1 S3 153.81(5) . . ?
S2 Tb1 S3 70.20(5) 8_565 . ?
S2 Tb1 S3 86.26(5) 16_454 . ?
S3 Tb1 S3 72.11(6) 19_565 . ?
S2 Tb1 S1 69.33(4) 6 . ?
S2 Tb1 S1 80.24(5) . . ?
S2 Tb1 S1 121.20(4) 8_565 . ?
S2 Tb1 S1 70.28(4) 16_454 . ?
S3 Tb1 S1 134.35(5) 19_565 . ?
S3 Tb1 S1 83.43(6) . . ?
S2 Tb1 S1 80.24(5) 6 20_455 ?
S2 Tb1 S1 69.33(4) . 20_455 ?
S2 Tb1 S1 70.28(4) 8_565 20_455 ?
S2 Tb1 S1 121.20(4) 16_454 20_455 ?
S3 Tb1 S1 83.43(6) 19_565 20_455 ?
S3 Tb1 S1 134.35(5) . 20_455 ?
S1 Tb1 S1 137.61(9) . 20_455 ?
P1 S1 Tb1 86.21(3) . . ?
P1 S1 Tb1 86.21(3) . 21_665 ?
Tb1 S1 Tb1 162.38(9) . 21_665 ?
P1 S1 Cs3 135(3) . 31_564 ?
Tb1 S1 Cs3 98.30(14) . 31_564 ?
Tb1 S1 Cs3 98.29(15) 21_665 31_564 ?
P1 S2 Tb1 87.91(6) 20_455 . ?
P1 S2 Tb1 89.78(7) 20_455 15_454 ?
Tb1 S2 Tb1 101.77(4) . 15_454 ?
P1 S2 Cs3 101.19(9) 20_455 . ?
Tb1 S2 Cs3 153(3) . . ?
Tb1 S2 Cs3 104(3) 15_454 . ?
S1 P1 S2 109.80(7) . 21_665 ?
S1 P1 S2 109.80(7) . 6 ?
S2 P1 S2 107.28(12) 21_665 6 ?
S1 P1 S3 108.82(13) . 26_455 ?
S2 P1 S3 110.56(7) 21_665 26_455 ?
S2 P1 S3 110.56(7) 6 26_455 ?
S1 P1 Ca1 129.92(6) . 26_455 ?
S2 P1 Ca1 55.33(5) 21_665 26_455 ?
S2 P1 Ca1 120.26(7) 6 26_455 ?
S3 P1 Ca1 55.47(4) 26_455 26_455 ?
S1 P1 Ca1 129.92(6) . 8_565 ?
S2 P1 Ca1 120.26(7) 21_665 8_565 ?
S2 P1 Ca1 55.33(5) 6 8_565 ?
S3 P1 Ca1 55.47(4) 26_455 8_565 ?
Ca1 P1 Ca1 83.54(4) 26_455 8_565 ?
P1 S3 Tb1 89.11(6) 27 19_565 ?
P1 S3 Tb1 89.10(6) 27 . ?
Tb1 S3 Tb1 107.89(6) 19_565 . ?
P1 S3 Cs1 116.80(8) 27 . ?
Tb1 S3 Cs1 122.15(4) 19_565 . ?
Tb1 S3 Cs1 122.15(4) . . ?
Cs3 Cs1 Cs3 180.0 13_545 31_564 ?
Cs3 Cs1 S3 72.84(3) 13_545 25_565 ?
Cs3 Cs1 S3 107.16(3) 31_564 25_565 ?
Cs3 Cs1 S3 72.84(3) 13_545 27 ?
Cs3 Cs1 S3 107.16(3) 31_564 27 ?
S3 Cs1 S3 111.68(3) 25_565 27 ?
Cs3 Cs1 S3 107.16(3) 13_545 . ?
Cs3 Cs1 S3 72.84(3) 31_564 . ?
S3 Cs1 S3 180.0 25_565 . ?
S3 Cs1 S3 68.32(3) 27 . ?
Cs3 Cs1 S3 107.16(3) 13_545 3_565 ?
Cs3 Cs1 S3 72.84(3) 31_564 3_565 ?
S3 Cs1 S3 68.32(3) 25_565 3_565 ?
S3 Cs1 S3 180.0 27 3_565 ?
S3 Cs1 S3 111.68(3) . 3_565 ?
Cs3 Cs1 S3 107.16(3) 13_545 2_665 ?
Cs3 Cs1 S3 72.84(3) 31_564 2_665 ?
S3 Cs1 S3 68.32(3) 25_565 2_665 ?
S3 Cs1 S3 68.32(3) 27 2_665 ?
S3 Cs1 S3 111.68(3) . 2_665 ?
S3 Cs1 S3 111.68(3) 3_565 2_665 ?
Cs3 Cs1 S3 72.84(3) 13_545 26_455 ?
Cs3 Cs1 S3 107.16(3) 31_564 26_455 ?
S3 Cs1 S3 111.68(3) 25_565 26_455 ?
S3 Cs1 S3 111.68(3) 27 26_455 ?
S3 Cs1 S3 68.32(3) . 26_455 ?
S3 Cs1 S3 68.32(3) 3_565 26_455 ?
S3 Cs1 S3 180.0 2_665 26_455 ?
Cs3 Cs2 Cs3 180.00(2) . 19_575 ?
Cs2 Cs3 Cs1 180.0 . 7_454 ?
Cs2 Cs3 S2 72(3) . . ?
Cs1 Cs3 S2 108(3) 7_454 . ?
Cs2 Cs3 S2 72(3) . 2_675 ?
Cs1 Cs3 S2 108(3) 7_454 2_675 ?
S2 Cs3 S2 111(2) . 2_675 ?
Cs2 Cs3 S2 72(3) . 22_665 ?
Cs1 Cs3 S2 108(3) 7_454 22_665 ?
S2 Cs3 S2 64.6(11) . 22_665 ?
S2 Cs3 S2 48.9(8) 2_675 22_665 ?
Cs2 Cs3 S2 72(3) . 23_455 ?
Cs1 Cs3 S2 108(3) 7_454 23_455 ?
S2 Cs3 S2 48.9(8) . 23_455 ?
S2 Cs3 S2 143(5) 2_675 23_455 ?
S2 Cs3 S2 111(2) 22_665 23_455 ?
Cs2 Cs3 S2 72(3) . 24_575 ?
Cs1 Cs3 S2 108(3) 7_454 24_575 ?
S2 Cs3 S2 143(5) . 24_575 ?
S2 Cs3 S2 64.6(11) 2_675 24_575 ?
S2 Cs3 S2 111(2) 22_665 24_575 ?
S2 Cs3 S2 111(2) 23_455 24_575 ?
Cs2 Cs3 S2 72(3) . 3_465 ?
Cs1 Cs3 S2 108(3) 7_454 3_465 ?
S2 Cs3 S2 111(2) . 3_465 ?
S2 Cs3 S2 111(2) 2_675 3_465 ?
S2 Cs3 S2 143(5) 22_665 3_465 ?
S2 Cs3 S2 64.6(11) 23_455 3_465 ?
S2 Cs3 S2 48.9(8) 24_575 3_465 ?
Cs2 Cs3 S1 108(2) . 33_554 ?
Cs1 Cs3 S1 72(2) 7_454 33_554 ?
S2 Cs3 S1 91.63(5) . 33_554 ?
S2 Cs3 S1 155.47(2) 2_675 33_554 ?
S2 Cs3 S1 155.46(2) 22_665 33_554 ?
S2 Cs3 S1 49.15(10) 23_455 33_554 ?
S2 Cs3 S1 91.64(5) 24_575 33_554 ?
S2 Cs3 S1 49.15(10) 3_465 33_554 ?
Cs2 Cs3 S1 108(2) . 32_454 ?
Cs1 Cs3 S1 72(2) 7_454 32_454 ?
S2 Cs3 S1 155.46(2) . 32_454 ?
S2 Cs3 S1 49.15(10) 2_675 32_454 ?
S2 Cs3 S1 91.63(5) 22_665 32_454 ?
S2 Cs3 S1 155.47(2) 23_455 32_454 ?
S2 Cs3 S1 49.15(10) 24_575 32_454 ?
S2 Cs3 S1 91.64(5) 3_465 32_454 ?
S1 Cs3 S1 111(2) 33_554 32_454 ?
Cs2 Cs3 S1 108(2) . 31_564 ?
Cs1 Cs3 S1 72(2) 7_454 31_564 ?
S2 Cs3 S1 49.15(10) . 31_564 ?
S2 Cs3 S1 91.63(5) 2_675 31_564 ?
S2 Cs3 S1 49.15(10) 22_665 31_564 ?
S2 Cs3 S1 91.63(5) 23_455 31_564 ?
S2 Cs3 S1 155.47(2) 24_575 31_564 ?
S2 Cs3 S1 155.46(2) 3_465 31_564 ?
S1 Cs3 S1 111(2) 33_554 31_564 ?
S1 Cs3 S1 111(2) 32_454 31_564 ?

loop_
_geom_bond_atom_site_label_1
_geom_bond_atom_site_label_2
_geom_bond_distance
_geom_bond_site_symmetry_2
_geom_bond_publ_flag
Tb1 S2 2.8795(13) 6 ?
Tb1 S2 2.8796(13) . ?
Tb1 S2 2.9107(13) 8_565 ?
Tb1 S2 2.9107(13) 16_454 ?
Tb1 S3 2.9159(11) 19_565 ?
Tb1 S3 2.9159(11) . ?
Tb1 S1 2.9422(4) . ?
Tb1 S1 2.9422(4) 20_455 ?
S1 P1 2.024(2) . ?
S1 Cs3 4.15(6) 31_564 ?
S2 P1 2.0244(18) 20_455 ?
S2 Cs3 3.94(6) . ?
P1 S3 2.052(3) 26_455 ?
S3 Cs1 3.6125(18) . ?
Cs1 Cs3 3.49(19) 13_545 ?
Cs1 Cs3 3.49(19) 31_564 ?
Cs2 Cs3 3.18(19) . ?
Cs2 Cs3 3.18(19) 19_575 ?
